data_4346953
loop_
_publ_author_name
'Zadrozny, Joseph M.'
'Freedman, Danna E.'

_publ_section_title
;
 Qubit Control Limited by Spin-Lattice Relaxation in a Nuclear Spin-Free
 Iron(III) Complex.
;
_journal_issue 24
_journal_name_full 'Inorganic chemistry'
_journal_page_first 12027
_journal_page_last 12031
_journal_paper_doi 10.1021/acs.inorgchem.5b02429
_journal_volume 54
_journal_year 2015
_chemical_formula_moiety 'C15 Ga O15, 3(C24 H20 P), 2(C H4 O)'
_chemical_formula_sum 'C89 H68 Ga O17 P3'
_chemical_formula_weight 1572.06
_chemical_name_common (Ph4P)3[Ga(C5O5)3]
_space_group_crystal_system monoclinic
_space_group_IT_number 14
_space_group_name_Hall '-P 2yn'
_space_group_name_H-M_alt 'P 1 21/n 1'
_atom_sites_solution_hydrogens geom
_atom_sites_solution_primary direct
_audit_creation_date 2015-09-24
_audit_creation_method
;
Olex2 1.2
(compiled Jan 19 2015 12:28:14 for OlexSys, GUI svn.r4998)
;
_cell_angle_alpha 90
_cell_angle_beta 90.033(2)
_cell_angle_gamma 90
_cell_formula_units_Z 4
_cell_length_a 12.6901(12)
_cell_length_b 18.1961(17)
_cell_length_c 32.254(3)
_cell_measurement_temperature 100
_cell_volume 7447.8(12)
_computing_cell_refinement 'SAINT V8.34A (Bruker, 2013)'
_computing_data_collection 'APEX2 V2014.11-0 (Bruker, 2014)'
_computing_data_reduction 'Bruker SAINT'
_computing_molecular_graphics 'Olex2 (Dolomanov et al., 2009)'
_computing_publication_material 'Olex2 (Dolomanov et al., 2009)'
_computing_structure_refinement 'ShelXL (Sheldrick, 2008)'
_computing_structure_solution 'ShelXS (Sheldrick, 2008)'
_diffrn_ambient_temperature 100.0
_diffrn_detector_area_resol_mean 8
_diffrn_measured_fraction_theta_full 0.987
_diffrn_measured_fraction_theta_max 0.987
_diffrn_measurement_device_type prospector
_diffrn_measurement_method '\w and \f scans'
_diffrn_radiation_monochromator 'MX optics'
_diffrn_radiation_type CuK\a
_diffrn_radiation_wavelength 1.54178
_diffrn_reflns_av_R_equivalents 0.0222
_diffrn_reflns_av_unetI/netI 0.0186
_diffrn_reflns_Laue_measured_fraction_full 0.987
_diffrn_reflns_Laue_measured_fraction_max 0.987
_diffrn_reflns_limit_h_max 14
_diffrn_reflns_limit_h_min -14
_diffrn_reflns_limit_k_max 21
_diffrn_reflns_limit_k_min -21
_diffrn_reflns_limit_l_max 37
_diffrn_reflns_limit_l_min -32
_diffrn_reflns_number 62102
_diffrn_reflns_point_group_measured_fraction_full 0.987
_diffrn_reflns_point_group_measured_fraction_max 0.987
_diffrn_reflns_theta_full 65.429
_diffrn_reflns_theta_max 65.428
_diffrn_reflns_theta_min 2.788
_diffrn_source microsource
_exptl_absorpt_coefficient_mu 1.721
_exptl_absorpt_correction_T_max 0.780
_exptl_absorpt_correction_T_min 0.688
_exptl_absorpt_correction_type multi-scan
_exptl_crystal_colour 'clear yellow'
_exptl_crystal_colour_lustre clear
_exptl_crystal_colour_primary yellow
_exptl_crystal_density_diffrn 1.401
_exptl_crystal_density_method 'not measured'
_exptl_crystal_description block
_exptl_crystal_F_000 3256
_exptl_crystal_size_max 0.248
_exptl_crystal_size_mid 0.13
_exptl_crystal_size_min 0.092
_refine_diff_density_max 1.023
_refine_diff_density_min -0.498
_refine_diff_density_rms 0.077
_refine_ls_extinction_method none
_refine_ls_goodness_of_fit_ref 1.090
_refine_ls_hydrogen_treatment constr
_refine_ls_matrix_type full
_refine_ls_number_parameters 996
_refine_ls_number_reflns 12630
_refine_ls_number_restraints 0
_refine_ls_restrained_S_all 1.090
_refine_ls_R_factor_all 0.0338
_refine_ls_R_factor_gt 0.0324
_refine_ls_shift/su_max 0.001
_refine_ls_shift/su_mean 0.000
_refine_ls_structure_factor_coef Fsqd
_refine_ls_weighting_details 'w=1/[\s^2^(Fo^2^)+(0.0455P)^2^+5.7871P] where P=(Fo^2^+2Fc^2^)/3'
_refine_ls_weighting_scheme calc
_refine_ls_wR_factor_gt 0.0869
_refine_ls_wR_factor_ref 0.0922
_reflns_Friedel_coverage 0.000
_reflns_number_gt 12280
_reflns_number_total 12630
_reflns_threshold_expression 'I > 2\s(I)'
_cod_data_source_file ic5b02429_si_002.cif
_cod_data_source_block Compound2
_cod_database_code 4346953
_shelx_space_group_comment
;
The symmetry employed for this shelxl refinement is uniquely defined
by the following loop, which should always be used as a source of
symmetry information in preference to the above space-group names.
They are only intended as comments.
;
_olex2_refinement_description
;
1. Fixed Uiso
 At 1.2 times of:
  All C(H) groups
 At 1.5 times of:
  All C(H,H,H) groups, All C(H,H,H,H,H,H) groups, All O(H) groups
2. Others
 Sof(H1AA)=Sof(H1AB)=Sof(H1AC)=Sof(O17)=Sof(H17A)=1-FVAR(1)
 Sof(H1BD)=Sof(H1BE)=Sof(H1BF)=Sof(O18)=Sof(H18)=FVAR(1)
3.a Aromatic/amide H refined with riding coordinates:
 C17(H17), C20(H20), C24(H24), C31(H31), C35(H35), C47(H47), C56(H56),
 C58(H58), C63(H63), C64(H64), C65(H65), C72(H72), C77(H77), C83(H83), C85(H85),
  C91(H91), C94(H94), C100(H100), C102(H102), C105(H105), C37(H37), C41(H41),
 C43(H43), C44(H44), C51(H51), C52(H52), C59(H59), C60(H60), C62(H62), C66(H66),
  C67(H67), C79(H79), C86(H86), C87(H87), C90(H90), C95(H95), C97(H97),
 C99(H99), C103(H103), C104(H104), C23(H23), C25(H25), C45(H45), C50(H50),
 C53(H53), C54(H54), C68(H68), C69(H69), C74(H74), C75(H75), C78(H78), C80(H80),
  C81(H81), C82(H82), C84(H84), C88(H88), C92(H92), C93(H93), C96(H96),
 C101(H101)
3.b Idealised Me refined as rotating group:
 C1(H1AA,H1AB,H1AC), C1(H1BD,H1BE,H1BF), C4(H4A,H4B,H4C)
3.c Idealised tetrahedral OH refined as rotating group:
 O16(H16), O17(H17A), O18(H18)
;
_shelx_shelxl_version_number 2014/7
_olex2_submission_special_instructions 'No special instructions were received'

loop_
_space_group_symop_operation_xyz
'x, y, z'
'-x+1/2, y+1/2, -z+1/2'
'-x, -y, -z'
'x-1/2, -y-1/2, z-1/2'

loop_
_atom_site_label
_atom_site_type_symbol
_atom_site_fract_x
_atom_site_fract_y
_atom_site_fract_z
_atom_site_U_iso_or_equiv
_atom_site_adp_type
_atom_site_occupancy
_atom_site_site_symmetry_order
_atom_site_calc_flag
_atom_site_refinement_flags_posn
_atom_site_refinement_flags_occupancy
_atom_site_disorder_assembly
_atom_site_disorder_group
Ga1 Ga 0.08012(2) 0.25100(2) 0.11098(2) 0.01817(7) Uani 1 1 d . . . .
P4 P 0.28791(3) 0.57124(2) 0.11292(2) 0.01624(10) Uani 1 1 d . . . .
O1 O 0.00568(10) 0.34421(7) 0.09584(4) 0.0212(3) Uani 1 1 d . . . .
O2 O 0.14993(9) 0.15646(6) 0.12588(4) 0.0203(3) Uani 1 1 d . . . .
O3 O 0.12427(10) 0.24116(7) 0.05148(4) 0.0210(3) Uani 1 1 d . . . .
O4 O 0.21693(10) 0.30248(7) 0.11852(4) 0.0210(3) Uani 1 1 d . . . .
O5 O 0.03444(9) 0.27648(7) 0.16932(4) 0.0201(3) Uani 1 1 d . . . .
O6 O 0.42575(10) 0.37100(7) 0.09491(4) 0.0285(3) Uani 1 1 d . . . .
O7 O 0.26235(11) 0.26550(7) -0.02482(4) 0.0281(3) Uani 1 1 d . . . .
O8 O 0.45122(10) 0.34195(7) 0.00523(4) 0.0274(3) Uani 1 1 d . . . .
O9 O -0.11020(11) 0.48820(7) 0.10786(4) 0.0274(3) Uani 1 1 d . . . .
O10 O -0.08017(11) 0.36280(7) 0.23720(4) 0.0280(3) Uani 1 1 d . . . .
O11 O -0.16437(11) 0.49392(7) 0.19641(4) 0.0296(3) Uani 1 1 d . . . .
O12 O -0.04903(9) 0.19070(6) 0.10406(4) 0.0194(3) Uani 1 1 d . . . .
O13 O -0.18660(10) 0.05388(8) 0.10858(5) 0.0302(3) Uani 1 1 d . . . .
O14 O 0.17550(10) -0.00989(7) 0.12939(5) 0.0294(3) Uani 1 1 d . . . .
O15 O -0.03553(12) -0.07004(7) 0.11166(5) 0.0359(3) Uani 1 1 d . . . .
C16 C 0.24603(14) 0.51940(9) 0.06845(5) 0.0191(4) Uani 1 1 d . . . .
C17 C 0.30120(15) 0.72261(10) 0.12261(6) 0.0239(4) Uani 1 1 d . . . .
H17 H 0.3697 0.7143 0.1335 0.029 Uiso 1 1 calc R . . .
C18 C -0.01813(13) 0.33643(9) 0.16756(5) 0.0177(3) Uani 1 1 d . . . .
C19 C 0.08081(13) 0.10488(10) 0.12156(5) 0.0173(3) Uani 1 1 d . . . .
C20 C 0.14236(15) 0.49289(10) 0.06688(6) 0.0253(4) Uani 1 1 d . . . .
H20 H 0.0977 0.4973 0.0904 0.030 Uiso 1 1 calc R . . .
C21 C -0.07142(14) 0.37751(10) 0.19999(6) 0.0209(4) Uani 1 1 d . . . .
C24 C 0.24034(14) 0.45582(10) 0.16516(6) 0.0217(4) Uani 1 1 d . . . .
H24 H 0.2758 0.4260 0.1454 0.026 Uiso 1 1 calc R . . .
C27 C -0.02383(13) 0.12330(9) 0.11124(5) 0.0166(3) Uani 1 1 d . . . .
C28 C 0.27913(14) 0.28420(9) 0.01126(6) 0.0213(4) Uani 1 1 d . . . .
C31 C 0.59685(14) 0.60894(10) 0.08853(6) 0.0212(4) Uani 1 1 d . . . .
H31 H 0.6366 0.6365 0.0690 0.025 Uiso 1 1 calc R . . .
C32 C 0.23055(13) 0.53136(10) 0.15854(5) 0.0189(4) Uani 1 1 d . . . .
C35 C 0.64793(14) 0.56601(10) 0.11778(6) 0.0232(4) Uani 1 1 d . . . .
H35 H 0.7227 0.5631 0.1178 0.028 Uiso 1 1 calc R . . .
C36 C 0.21399(14) 0.27356(9) 0.04784(6) 0.0193(4) Uani 1 1 d . . . .
C38 C -0.01376(15) -0.00515(10) 0.11566(6) 0.0229(4) Uani 1 1 d . . . .
C39 C 0.26258(14) 0.30535(9) 0.08300(6) 0.0189(4) Uani 1 1 d . . . .
C40 C -0.09048(14) 0.05816(10) 0.11147(5) 0.0204(4) Uani 1 1 d . . . .
C42 C 0.36340(14) 0.33848(10) 0.07234(6) 0.0211(4) Uani 1 1 d . . . .
C47 C 0.48739(14) 0.61159(9) 0.08772(5) 0.0191(4) Uani 1 1 d . . . .
H47 H 0.4523 0.6406 0.0675 0.023 Uiso 1 1 calc R . . .
C49 C 0.24134(14) 0.66409(10) 0.10765(5) 0.0198(4) Uani 1 1 d . . . .
C56 C 0.48074(15) 0.52997(10) 0.14684(6) 0.0222(4) Uani 1 1 d . . . .
H56 H 0.4413 0.5037 0.1670 0.027 Uiso 1 1 calc R . . .
C57 C 0.09478(14) 0.02572(10) 0.12373(5) 0.0203(4) Uani 1 1 d . . . .
C58 C 0.17832(15) 0.57541(10) 0.18744(6) 0.0239(4) Uani 1 1 d . . . .
H58 H 0.1712 0.6267 0.1828 0.029 Uiso 1 1 calc R . . .
C61 C -0.11525(14) 0.44430(10) 0.17930(6) 0.0218(4) Uani 1 1 d . . . .
C63 C 0.31203(15) 0.51087(10) 0.03417(6) 0.0220(4) Uani 1 1 d . . . .
H63 H 0.3831 0.5272 0.0354 0.026 Uiso 1 1 calc R . . .
C64 C 0.14075(16) 0.67681(11) 0.09126(6) 0.0280(4) Uani 1 1 d . . . .
H64 H 0.1003 0.6372 0.0805 0.034 Uiso 1 1 calc R . . .
C65 C 0.27330(17) 0.47846(10) -0.00154(6) 0.0274(4) Uani 1 1 d . . . .
H65 H 0.3178 0.4730 -0.0250 0.033 Uiso 1 1 calc R . . .
C70 C -0.03215(13) 0.37264(9) 0.12886(5) 0.0181(4) Uani 1 1 d . . . .
C71 C -0.08908(13) 0.44136(10) 0.13404(6) 0.0200(4) Uani 1 1 d . . . .
C72 C 0.10536(17) 0.46025(11) 0.03093(7) 0.0314(5) Uani 1 1 d . . . .
H72 H 0.0352 0.4422 0.0298 0.038 Uiso 1 1 calc R . . .
C73 C 0.42907(13) 0.57165(9) 0.11670(5) 0.0173(3) Uani 1 1 d . . . .
C77 C 0.16975(18) 0.45377(11) -0.00333(6) 0.0313(5) Uani 1 1 d . . . .
H77 H 0.1433 0.4324 -0.0281 0.038 Uiso 1 1 calc R . . .
C83 C 0.19826(15) 0.42471(10) 0.20056(6) 0.0252(4) Uani 1 1 d . . . .
H83 H 0.2045 0.3733 0.2051 0.030 Uiso 1 1 calc R . . .
C85 C 0.59030(15) 0.52723(10) 0.14714(6) 0.0254(4) Uani 1 1 d . . . .
H85 H 0.6258 0.4987 0.1675 0.030 Uiso 1 1 calc R . . .
C89 C 0.37563(14) 0.32438(10) 0.02653(6) 0.0217(4) Uani 1 1 d . . . .
C91 C 0.15999(18) 0.80570(11) 0.10611(6) 0.0325(5) Uani 1 1 d . . . .
H91 H 0.1318 0.8541 0.1060 0.039 Uiso 1 1 calc R . . .
C94 C 0.25968(18) 0.79331(11) 0.12146(6) 0.0306(5) Uani 1 1 d . . . .
H94 H 0.3005 0.8334 0.1314 0.037 Uiso 1 1 calc R . . .
C100 C 0.13671(16) 0.54344(12) 0.22313(6) 0.0293(4) Uani 1 1 d . . . .
H100 H 0.1014 0.5730 0.2430 0.035 Uiso 1 1 calc R . . .
C102 C 0.10066(18) 0.74780(12) 0.09081(7) 0.0343(5) Uani 1 1 d . . . .
H102 H 0.0322 0.7567 0.0800 0.041 Uiso 1 1 calc R . . .
C105 C 0.14685(15) 0.46853(11) 0.22952(6) 0.0277(4) Uani 1 1 d . . . .
H105 H 0.1185 0.4469 0.2539 0.033 Uiso 1 1 calc R . . .
P2 P 0.95976(3) 0.81737(2) 0.24734(2) 0.01741(10) Uani 1 1 d . . . .
C22 C 1.08923(14) 0.77961(10) 0.25461(5) 0.0192(4) Uani 1 1 d . . . .
C29 C 0.96801(14) 0.91561(10) 0.24146(5) 0.0205(4) Uani 1 1 d . . . .
C30 C 0.87999(13) 0.79800(10) 0.29186(5) 0.0189(4) Uani 1 1 d . . . .
C37 C 1.11985(15) 0.74832(10) 0.29205(6) 0.0225(4) Uani 1 1 d . . . .
H37 H 1.0719 0.7463 0.3146 0.027 Uiso 1 1 calc R . . .
C41 C 1.22105(15) 0.72007(10) 0.29626(6) 0.0256(4) Uani 1 1 d . . . .
H41 H 1.2416 0.6973 0.3215 0.031 Uiso 1 1 calc R . . .
C43 C 0.84655(15) 0.81965(11) 0.36425(6) 0.0247(4) Uani 1 1 d . . . .
H43 H 0.8631 0.8442 0.3894 0.030 Uiso 1 1 calc R . . .
C44 C 1.29184(15) 0.72495(10) 0.26388(6) 0.0244(4) Uani 1 1 d . . . .
H44 H 1.3614 0.7065 0.2672 0.029 Uiso 1 1 calc R . . .
C46 C 0.90702(13) 0.77654(10) 0.20111(5) 0.0193(4) Uani 1 1 d . . . .
C51 C 1.06403(15) 0.95080(11) 0.23495(6) 0.0243(4) Uani 1 1 d . . . .
H51 H 1.1275 0.9231 0.2341 0.029 Uiso 1 1 calc R . . .
C52 C 0.91079(14) 0.69996(10) 0.19700(6) 0.0236(4) Uani 1 1 d . . . .
H52 H 0.9374 0.6705 0.2190 0.028 Uiso 1 1 calc R . . .
C59 C 0.79796(15) 0.74689(10) 0.29064(6) 0.0232(4) Uani 1 1 d . . . .
H59 H 0.7816 0.7219 0.2656 0.028 Uiso 1 1 calc R . . .
C60 C 0.90435(14) 0.83405(10) 0.32875(6) 0.0229(4) Uani 1 1 d . . . .
H60 H 0.9606 0.8685 0.3296 0.028 Uiso 1 1 calc R . . .
C62 C 0.74048(14) 0.73298(11) 0.32646(6) 0.0251(4) Uani 1 1 d . . . .
H62 H 0.6845 0.6984 0.3259 0.030 Uiso 1 1 calc R . . .
C66 C 1.16012(15) 0.78293(11) 0.22161(6) 0.0256(4) Uani 1 1 d . . . .
H66 H 1.1387 0.8031 0.1958 0.031 Uiso 1 1 calc R . . .
C67 C 0.87504(15) 0.95642(11) 0.24286(7) 0.0291(4) Uani 1 1 d . . . .
H67 H 0.8096 0.9327 0.2478 0.035 Uiso 1 1 calc R . . .
C79 C 0.76434(14) 0.76923(11) 0.36300(6) 0.0231(4) Uani 1 1 d . . . .
H79 H 0.7244 0.7596 0.3873 0.028 Uiso 1 1 calc R . . .
C86 C 0.87546(15) 0.66726(11) 0.16071(6) 0.0276(4) Uani 1 1 d . . . .
H86 H 0.8767 0.6153 0.1579 0.033 Uiso 1 1 calc R . . .
C87 C 1.26214(15) 0.75659(11) 0.22660(6) 0.0265(4) Uani 1 1 d . . . .
H87 H 1.3114 0.7603 0.2045 0.032 Uiso 1 1 calc R . . .
C90 C 0.86876(14) 0.81963(11) 0.16897(6) 0.0235(4) Uani 1 1 d . . . .
H90 H 0.8657 0.8716 0.1718 0.028 Uiso 1 1 calc R . . .
C95 C 0.97469(17) 1.06691(11) 0.23052(7) 0.0328(5) Uani 1 1 d . . . .
H95 H 0.9769 1.1186 0.2267 0.039 Uiso 1 1 calc R . . .
C97 C 1.06659(16) 1.02668(11) 0.22964(6) 0.0291(4) Uani 1 1 d . . . .
H97 H 1.1321 1.0509 0.2254 0.035 Uiso 1 1 calc R . . .
C99 C 0.83496(16) 0.78618(12) 0.13256(6) 0.0288(4) Uani 1 1 d . . . .
H99 H 0.8094 0.8154 0.1103 0.035 Uiso 1 1 calc R . . .
C103 C 0.87879(17) 1.03193(12) 0.23703(8) 0.0370(5) Uani 1 1 d . . . .
H103 H 0.8155 1.0598 0.2375 0.044 Uiso 1 1 calc R . . .
C104 C 0.83833(15) 0.71072(12) 0.12855(6) 0.0283(4) Uani 1 1 d . . . .
H104 H 0.8150 0.6884 0.1036 0.034 Uiso 1 1 calc R . . .
P3 P 0.64891(3) 0.12392(2) 0.00631(2) 0.01703(10) Uani 1 1 d . . . .
C23 C 0.51588(16) 0.13621(11) 0.11983(6) 0.0261(4) Uani 1 1 d . . . .
H23 H 0.5396 0.1424 0.1476 0.031 Uiso 1 1 calc R . . .
C25 C 0.44454(14) 0.11974(9) 0.03871(6) 0.0208(4) Uani 1 1 d . . . .
H25 H 0.4204 0.1143 0.0110 0.025 Uiso 1 1 calc R . . .
C33 C 0.72839(14) 0.04242(10) 0.00872(5) 0.0191(4) Uani 1 1 d . . . .
C34 C 0.55230(14) 0.12416(9) 0.04709(6) 0.0184(3) Uani 1 1 d . . . .
C45 C 0.37285(14) 0.12338(10) 0.07120(6) 0.0236(4) Uani 1 1 d . . . .
H45 H 0.2994 0.1206 0.0657 0.028 Uiso 1 1 calc R . . .
C48 C 0.58130(14) 0.12590(10) -0.04295(5) 0.0199(4) Uani 1 1 d . . . .
C50 C 0.45805(15) 0.18410(10) -0.08950(6) 0.0256(4) Uani 1 1 d . . . .
H50 H 0.4116 0.2234 -0.0959 0.031 Uiso 1 1 calc R . . .
C53 C 0.59333(16) 0.06828(10) -0.07089(6) 0.0253(4) Uani 1 1 d . . . .
H53 H 0.6392 0.0286 -0.0646 0.030 Uiso 1 1 calc R . . .
C54 C 0.88572(15) 0.27590(12) 0.01822(6) 0.0291(4) Uani 1 1 d . . . .
H54 H 0.9605 0.2782 0.0173 0.035 Uiso 1 1 calc R . . .
C68 C 0.51345(14) 0.18441(10) -0.05246(6) 0.0216(4) Uani 1 1 d . . . .
H68 H 0.5055 0.2241 -0.0336 0.026 Uiso 1 1 calc R . . .
C69 C 0.71921(16) 0.33626(10) 0.02742(6) 0.0255(4) Uani 1 1 d . . . .
H69 H 0.6799 0.3798 0.0325 0.031 Uiso 1 1 calc R . . .
C74 C 0.83499(15) 0.20907(11) 0.01228(6) 0.0243(4) Uani 1 1 d . . . .
H74 H 0.8747 0.1657 0.0073 0.029 Uiso 1 1 calc R . . .
C75 C 0.87288(16) -0.03083(11) -0.01652(6) 0.0288(4) Uani 1 1 d . . . .
H75 H 0.9325 -0.0364 -0.0340 0.035 Uiso 1 1 calc R . . .
C76 C 0.72552(14) 0.20613(10) 0.01367(5) 0.0192(4) Uani 1 1 d . . . .
C78 C 0.81426(15) 0.03329(11) -0.01807(6) 0.0253(4) Uani 1 1 d . . . .
H78 H 0.8322 0.0709 -0.0372 0.030 Uiso 1 1 calc R . . .
C80 C 0.66784(15) 0.26992(10) 0.02188(6) 0.0231(4) Uani 1 1 d . . . .
H80 H 0.5932 0.2677 0.0237 0.028 Uiso 1 1 calc R . . .
C81 C 0.84500(16) -0.08687(11) 0.01043(6) 0.0280(4) Uani 1 1 d . . . .
H81 H 0.8846 -0.1312 0.0110 0.034 Uiso 1 1 calc R . . .
C82 C 0.70175(14) -0.01340(10) 0.03620(6) 0.0214(4) Uani 1 1 d . . . .
H82 H 0.6442 -0.0072 0.0547 0.026 Uiso 1 1 calc R . . .
C84 C 0.58821(14) 0.13237(10) 0.08776(6) 0.0216(4) Uani 1 1 d . . . .
H84 H 0.6616 0.1353 0.0934 0.026 Uiso 1 1 calc R . . .
C88 C 0.40837(15) 0.13105(10) 0.11150(6) 0.0264(4) Uani 1 1 d . . . .
H88 H 0.3592 0.1328 0.1337 0.032 Uiso 1 1 calc R . . .
C92 C 0.47038(17) 0.12649(11) -0.11720(6) 0.0309(4) Uani 1 1 d . . . .
H92 H 0.4322 0.1265 -0.1426 0.037 Uiso 1 1 calc R . . .
C93 C 0.82834(16) 0.33897(11) 0.02548(6) 0.0286(4) Uani 1 1 d . . . .
H93 H 0.8637 0.3845 0.0292 0.034 Uiso 1 1 calc R . . .
C96 C 0.75945(15) -0.07828(11) 0.03653(6) 0.0267(4) Uani 1 1 d . . . .
H96 H 0.7400 -0.1169 0.0548 0.032 Uiso 1 1 calc R . . .
C101 C 0.53796(18) 0.06902(11) -0.10813(6) 0.0317(5) Uani 1 1 d . . . .
H101 H 0.5466 0.0300 -0.1274 0.038 Uiso 1 1 calc R . . .
O16 O -0.11204(15) 0.56325(10) 0.27100(6) 0.0502(4) Uani 1 1 d . . . .
H16 H -0.1245 0.5421 0.2484 0.075 Uiso 1 1 calc GR . . .
C1 C -0.09722(16) 0.21996(12) 0.30556(7) 0.0317(4) Uani 1 1 d . . . .
H1AA H -0.1129 0.1801 0.2861 0.048 Uiso 0.517(14) 1 calc GR P A 1
H1AB H -0.1555 0.2553 0.3056 0.048 Uiso 0.517(14) 1 calc GR P A 1
H1AC H -0.0882 0.1996 0.3335 0.048 Uiso 0.517(14) 1 calc GR P A 1
H1BD H -0.1499 0.1926 0.2896 0.048 Uiso 0.483(14) 1 calc GR P A 2
H1BE H -0.1289 0.2653 0.3163 0.048 Uiso 0.483(14) 1 calc GR P A 2
H1BF H -0.0726 0.1898 0.3288 0.048 Uiso 0.483(14) 1 calc GR P A 2
O17 O -0.0039(3) 0.2557(3) 0.29338(17) 0.0328(12) Uiso 0.517(14) 1 d . P A 1
H17A H -0.0190 0.2924 0.2787 0.049 Uiso 0.517(14) 1 calc GR P A 1
C4 C -0.1113(3) 0.51118(16) 0.30320(9) 0.0686(10) Uani 1 1 d . . . .
H4A H -0.1344 0.4635 0.2924 0.103 Uiso 1 1 calc GR . . .
H4B H -0.1591 0.5271 0.3253 0.103 Uiso 1 1 calc GR . . .
H4C H -0.0397 0.5067 0.3143 0.103 Uiso 1 1 calc GR . . .
O18 O -0.0133(3) 0.2372(3) 0.2803(2) 0.0408(14) Uiso 0.483(14) 1 d . P A 2
H18 H -0.0312 0.2322 0.2554 0.061 Uiso 0.483(14) 1 calc GR P A 2

loop_
_atom_site_aniso_label
_atom_site_aniso_U_11
_atom_site_aniso_U_22
_atom_site_aniso_U_33
_atom_site_aniso_U_23
_atom_site_aniso_U_13
_atom_site_aniso_U_12
Ga1 0.01856(12) 0.01192(12) 0.02404(13) -0.00157(8) 0.00232(9) 0.00037(8)
P4 0.0161(2) 0.0118(2) 0.0208(2) 0.00105(16) 0.00128(16) 0.00053(16)
O1 0.0256(6) 0.0154(6) 0.0225(6) -0.0015(5) 0.0015(5) 0.0024(5)
O2 0.0158(6) 0.0142(6) 0.0308(7) -0.0023(5) 0.0003(5) 0.0000(5)
O3 0.0202(6) 0.0173(6) 0.0254(6) -0.0040(5) 0.0021(5) -0.0007(5)
O4 0.0235(6) 0.0161(6) 0.0234(6) -0.0004(5) 0.0012(5) -0.0032(5)
O5 0.0212(6) 0.0149(6) 0.0243(6) 0.0004(5) 0.0004(5) 0.0022(5)
O6 0.0235(7) 0.0279(7) 0.0340(7) 0.0031(6) -0.0048(6) -0.0043(6)
O7 0.0356(8) 0.0240(7) 0.0248(7) -0.0017(6) 0.0040(6) -0.0009(6)
O8 0.0212(7) 0.0272(7) 0.0338(7) 0.0083(6) 0.0061(6) 0.0039(5)
O9 0.0282(7) 0.0205(7) 0.0336(7) 0.0053(6) 0.0011(6) 0.0078(5)
O10 0.0356(8) 0.0239(7) 0.0246(7) 0.0003(5) 0.0071(6) 0.0012(6)
O11 0.0292(7) 0.0227(7) 0.0370(8) -0.0038(6) 0.0077(6) 0.0086(6)
O12 0.0180(6) 0.0145(6) 0.0256(6) -0.0008(5) 0.0005(5) 0.0023(5)
O13 0.0195(7) 0.0282(7) 0.0429(8) -0.0025(6) -0.0054(6) -0.0044(6)
O14 0.0249(7) 0.0194(7) 0.0440(8) 0.0025(6) 0.0004(6) 0.0066(5)
O15 0.0373(8) 0.0146(7) 0.0558(10) 0.0042(6) -0.0055(7) -0.0053(6)
C16 0.0220(9) 0.0122(8) 0.0231(9) 0.0019(7) -0.0026(7) 0.0021(7)
C17 0.0276(10) 0.0181(9) 0.0261(9) 0.0008(7) 0.0079(8) 0.0000(7)
C18 0.0149(8) 0.0130(8) 0.0251(9) -0.0008(7) -0.0003(7) -0.0023(7)
C19 0.0186(8) 0.0164(8) 0.0170(8) -0.0015(7) 0.0027(6) 0.0001(7)
C20 0.0244(10) 0.0218(9) 0.0296(10) 0.0041(8) -0.0029(8) -0.0027(7)
C21 0.0180(9) 0.0173(9) 0.0273(10) -0.0016(7) 0.0022(7) -0.0023(7)
C24 0.0207(9) 0.0178(9) 0.0268(9) -0.0006(7) -0.0027(7) -0.0015(7)
C27 0.0184(8) 0.0155(8) 0.0160(8) -0.0028(6) 0.0019(6) 0.0017(7)
C28 0.0244(9) 0.0137(8) 0.0259(10) 0.0019(7) 0.0027(7) 0.0056(7)
C31 0.0210(9) 0.0170(8) 0.0255(9) -0.0036(7) 0.0050(7) -0.0026(7)
C32 0.0166(8) 0.0172(9) 0.0229(9) 0.0012(7) 0.0004(7) -0.0017(7)
C35 0.0175(9) 0.0175(9) 0.0345(10) -0.0057(8) -0.0017(7) 0.0006(7)
C36 0.0198(9) 0.0104(8) 0.0276(9) 0.0003(7) 0.0002(7) 0.0043(7)
C38 0.0275(10) 0.0159(9) 0.0251(9) 0.0022(7) 0.0006(7) -0.0016(7)
C39 0.0209(9) 0.0111(8) 0.0248(9) 0.0022(7) 0.0008(7) 0.0035(7)
C40 0.0209(9) 0.0198(9) 0.0205(9) -0.0008(7) -0.0012(7) -0.0020(7)
C42 0.0191(9) 0.0147(8) 0.0294(10) 0.0046(7) -0.0017(7) 0.0030(7)
C47 0.0207(9) 0.0154(8) 0.0211(9) -0.0009(7) 0.0001(7) 0.0004(7)
C49 0.0225(9) 0.0149(8) 0.0221(9) 0.0034(7) 0.0057(7) 0.0032(7)
C56 0.0231(9) 0.0176(9) 0.0259(9) 0.0022(7) -0.0013(7) -0.0021(7)
C57 0.0228(9) 0.0160(9) 0.0220(9) 0.0010(7) 0.0024(7) 0.0024(7)
C58 0.0243(9) 0.0174(9) 0.0299(10) 0.0010(8) 0.0048(8) 0.0006(7)
C61 0.0162(8) 0.0179(9) 0.0313(10) -0.0021(8) 0.0025(7) -0.0019(7)
C63 0.0241(9) 0.0145(8) 0.0275(9) 0.0005(7) -0.0004(7) 0.0026(7)
C64 0.0270(10) 0.0224(10) 0.0345(11) 0.0040(8) 0.0006(8) 0.0055(8)
C65 0.0410(11) 0.0153(9) 0.0259(10) -0.0011(7) -0.0018(8) 0.0060(8)
C70 0.0158(8) 0.0149(8) 0.0236(9) -0.0014(7) -0.0002(7) -0.0020(7)
C71 0.0158(8) 0.0160(9) 0.0282(9) -0.0006(7) -0.0003(7) 0.0000(7)
C72 0.0316(11) 0.0242(10) 0.0385(11) 0.0071(9) -0.0124(9) -0.0073(8)
C73 0.0172(8) 0.0127(8) 0.0221(9) -0.0017(7) 0.0002(7) 0.0003(6)
C77 0.0462(12) 0.0170(9) 0.0305(10) 0.0003(8) -0.0138(9) -0.0006(9)
C83 0.0239(9) 0.0197(9) 0.0320(10) 0.0071(8) -0.0061(8) -0.0058(7)
C85 0.0237(9) 0.0185(9) 0.0341(10) 0.0026(8) -0.0064(8) 0.0005(7)
C89 0.0208(9) 0.0146(8) 0.0298(10) 0.0057(7) 0.0017(8) 0.0069(7)
C91 0.0490(13) 0.0191(10) 0.0293(10) 0.0098(8) 0.0182(9) 0.0134(9)
C94 0.0455(12) 0.0161(9) 0.0303(10) 0.0003(8) 0.0154(9) 0.0007(8)
C100 0.0278(10) 0.0318(11) 0.0282(10) 0.0007(8) 0.0075(8) 0.0004(8)
C102 0.0342(12) 0.0323(12) 0.0365(11) 0.0112(9) 0.0064(9) 0.0165(9)
C105 0.0238(10) 0.0320(11) 0.0271(10) 0.0090(8) 0.0008(8) -0.0075(8)
P2 0.0159(2) 0.0179(2) 0.0185(2) 0.00068(17) 0.00038(16) -0.00051(16)
C22 0.0170(8) 0.0180(9) 0.0226(9) -0.0028(7) -0.0013(7) -0.0011(7)
C29 0.0236(9) 0.0189(9) 0.0189(8) -0.0009(7) 0.0011(7) -0.0015(7)
C30 0.0171(8) 0.0185(9) 0.0212(9) 0.0031(7) 0.0015(7) 0.0028(7)
C37 0.0214(9) 0.0215(9) 0.0246(9) 0.0024(7) 0.0005(7) -0.0024(7)
C41 0.0247(10) 0.0215(9) 0.0307(10) 0.0041(8) -0.0056(8) -0.0004(7)
C43 0.0253(9) 0.0259(10) 0.0229(9) -0.0010(8) 0.0011(7) 0.0013(8)
C44 0.0197(9) 0.0183(9) 0.0352(10) -0.0072(8) -0.0047(8) 0.0016(7)
C46 0.0153(8) 0.0221(9) 0.0204(9) 0.0006(7) 0.0009(7) -0.0014(7)
C51 0.0206(9) 0.0247(10) 0.0277(10) 0.0012(8) -0.0005(7) -0.0008(7)
C52 0.0233(9) 0.0222(9) 0.0254(9) 0.0024(8) -0.0035(7) -0.0002(7)
C59 0.0194(9) 0.0262(10) 0.0239(9) 0.0010(7) -0.0016(7) -0.0013(7)
C60 0.0215(9) 0.0211(9) 0.0262(9) -0.0008(7) 0.0035(7) -0.0027(7)
C62 0.0176(9) 0.0265(10) 0.0313(10) 0.0035(8) 0.0021(8) -0.0033(7)
C66 0.0228(9) 0.0344(11) 0.0198(9) -0.0029(8) -0.0012(7) 0.0020(8)
C67 0.0214(9) 0.0230(10) 0.0429(12) -0.0015(9) 0.0073(8) -0.0012(8)
C79 0.0189(9) 0.0257(9) 0.0247(9) 0.0056(8) 0.0042(7) 0.0042(7)
C86 0.0276(10) 0.0238(10) 0.0315(10) -0.0035(8) 0.0000(8) -0.0045(8)
C87 0.0210(9) 0.0331(11) 0.0253(10) -0.0083(8) 0.0027(7) 0.0023(8)
C90 0.0231(9) 0.0224(9) 0.0250(9) 0.0033(7) -0.0018(7) -0.0023(7)
C95 0.0369(11) 0.0191(10) 0.0424(12) 0.0004(9) 0.0029(9) -0.0036(8)
C97 0.0271(10) 0.0255(10) 0.0346(11) 0.0019(8) 0.0000(8) -0.0081(8)
C99 0.0277(10) 0.0351(11) 0.0238(9) 0.0076(8) -0.0049(8) -0.0052(8)
C103 0.0296(11) 0.0233(10) 0.0582(14) -0.0014(10) 0.0079(10) 0.0042(9)
C104 0.0255(10) 0.0364(11) 0.0229(9) -0.0030(8) -0.0024(8) -0.0110(8)
P3 0.0164(2) 0.0141(2) 0.0207(2) 0.00036(16) -0.00028(16) 0.00001(16)
C23 0.0290(10) 0.0246(10) 0.0249(9) -0.0048(8) 0.0013(8) 0.0046(8)
C25 0.0205(9) 0.0135(8) 0.0283(9) 0.0009(7) -0.0017(7) -0.0012(7)
C33 0.0193(8) 0.0178(9) 0.0203(8) -0.0020(7) -0.0034(7) 0.0010(7)
C34 0.0186(9) 0.0118(8) 0.0247(9) -0.0012(7) 0.0013(7) 0.0007(6)
C45 0.0169(9) 0.0172(9) 0.0366(11) -0.0012(8) 0.0018(8) 0.0012(7)
C48 0.0208(9) 0.0170(9) 0.0219(9) 0.0022(7) -0.0008(7) -0.0037(7)
C50 0.0252(10) 0.0210(9) 0.0305(10) 0.0051(8) -0.0055(8) -0.0004(7)
C53 0.0323(10) 0.0156(9) 0.0281(10) 0.0010(7) -0.0052(8) 0.0006(8)
C54 0.0192(9) 0.0367(11) 0.0314(10) 0.0048(9) -0.0030(8) -0.0083(8)
C68 0.0210(9) 0.0183(9) 0.0256(9) 0.0012(7) 0.0007(7) -0.0001(7)
C69 0.0324(10) 0.0171(9) 0.0270(10) 0.0035(8) -0.0046(8) -0.0016(8)
C74 0.0206(9) 0.0269(10) 0.0253(9) 0.0014(8) -0.0007(7) -0.0001(8)
C75 0.0283(10) 0.0325(11) 0.0257(10) -0.0072(8) 0.0014(8) 0.0089(8)
C76 0.0197(9) 0.0174(9) 0.0206(8) 0.0024(7) -0.0019(7) -0.0033(7)
C78 0.0284(10) 0.0247(10) 0.0226(9) 0.0002(8) 0.0023(8) 0.0030(8)
C80 0.0202(9) 0.0197(9) 0.0293(10) 0.0027(8) -0.0042(7) -0.0015(7)
C81 0.0292(10) 0.0223(10) 0.0325(10) -0.0063(8) -0.0101(8) 0.0097(8)
C82 0.0202(9) 0.0219(9) 0.0220(9) 0.0011(7) -0.0034(7) -0.0002(7)
C84 0.0192(9) 0.0192(9) 0.0265(9) -0.0019(7) -0.0009(7) 0.0014(7)
C88 0.0256(10) 0.0224(9) 0.0311(10) -0.0026(8) 0.0082(8) 0.0037(8)
C92 0.0387(11) 0.0259(10) 0.0280(10) 0.0021(8) -0.0109(9) -0.0030(9)
C93 0.0311(10) 0.0256(10) 0.0292(10) 0.0052(8) -0.0062(8) -0.0132(8)
C96 0.0289(10) 0.0216(9) 0.0295(10) 0.0034(8) -0.0085(8) 0.0022(8)
C101 0.0458(12) 0.0212(10) 0.0282(10) -0.0040(8) -0.0087(9) 0.0000(9)
O16 0.0503(10) 0.0500(10) 0.0502(10) -0.0098(8) -0.0015(8) -0.0007(8)
C1 0.0320(11) 0.0311(11) 0.0319(11) 0.0029(9) 0.0033(9) 0.0005(9)
C4 0.113(3) 0.0439(15) 0.0483(15) -0.0132(13) -0.0442(17) 0.0167(16)

loop_
_atom_type_symbol
_atom_type_description
_atom_type_scat_dispersion_real
_atom_type_scat_dispersion_imag
_atom_type_scat_source
C C 0.0181 0.0091 'International Tables Vol C Tables 4.2.6.8 and 6.1.1.4'
H H 0.0000 0.0000 'International Tables Vol C Tables 4.2.6.8 and 6.1.1.4'
O O 0.0492 0.0322 'International Tables Vol C Tables 4.2.6.8 and 6.1.1.4'
P P 0.2955 0.4335 'International Tables Vol C Tables 4.2.6.8 and 6.1.1.4'
Ga Ga -1.2846 0.7763 'International Tables Vol C Tables 4.2.6.8 and 6.1.1.4'

loop_
_geom_angle_atom_site_label_1
_geom_angle_atom_site_label_2
_geom_angle_atom_site_label_3
_geom_angle
O1 Ga1 O3 88.53(5)
O1 Ga1 O5 84.11(5)
O2 Ga1 O1 178.17(5)
O2 Ga1 O3 91.68(5)
O2 Ga1 O5 95.80(5)
O3 Ga1 O5 171.83(5)
O4 Ga1 O1 92.45(5)
O4 Ga1 O2 89.38(5)
O4 Ga1 O3 85.11(5)
O4 Ga1 O5 91.67(5)
O12 Ga1 O1 92.95(5)
O12 Ga1 O2 85.23(5)
O12 Ga1 O3 94.24(5)
O12 Ga1 O4 174.55(5)
O12 Ga1 O5 89.67(5)
C16 P4 C49 108.71(8)
C32 P4 C16 108.80(8)
C32 P4 C49 108.89(8)
C32 P4 C73 110.55(8)
C73 P4 C16 110.56(8)
C73 P4 C49 109.29(8)
C70 O1 Ga1 108.49(11)
C19 O2 Ga1 107.41(10)
C36 O3 Ga1 107.08(11)
C39 O4 Ga1 107.71(11)
C18 O5 Ga1 107.68(11)
C27 O12 Ga1 107.53(10)
C20 C16 P4 119.11(14)
C63 C16 P4 120.88(14)
C63 C16 C20 119.77(17)
C49 C17 H17 120.3
C94 C17 H17 120.3
C94 C17 C49 119.41(19)
O5 C18 C21 130.50(16)
O5 C18 C70 119.90(16)
C70 C18 C21 109.60(15)
O2 C19 C27 119.49(16)
O2 C19 C57 129.20(16)
C27 C19 C57 111.22(15)
C16 C20 H20 120.1
C72 C20 C16 119.71(18)
C72 C20 H20 120.1
O10 C21 C18 129.07(17)
O10 C21 C61 125.23(16)
C18 C21 C61 105.69(15)
C32 C24 H24 120.2
C83 C24 H24 120.2
C83 C24 C32 119.68(17)
O12 C27 C19 120.17(15)
O12 C27 C40 129.17(16)
C19 C27 C40 110.64(15)
O7 C28 C36 129.22(17)
O7 C28 C89 125.63(17)
C36 C28 C89 105.16(15)
C35 C31 H31 120.0
C35 C31 C47 119.96(17)
C47 C31 H31 120.0
C24 C32 P4 119.15(14)
C24 C32 C58 120.32(17)
C58 C32 P4 120.52(14)
C31 C35 H35 119.9
C31 C35 C85 120.28(17)
C85 C35 H35 119.9
O3 C36 C28 129.66(17)
O3 C36 C39 119.95(16)
C39 C36 C28 110.39(16)
O15 C38 C40 125.55(17)
O15 C38 C57 125.81(17)
C57 C38 C40 108.59(15)
O4 C39 C36 120.11(16)
O4 C39 C42 128.60(16)
C36 C39 C42 111.28(16)
O13 C40 C27 129.00(17)
O13 C40 C38 126.75(17)
C27 C40 C38 104.26(14)
O6 C42 C39 128.78(17)
O6 C42 C89 126.63(17)
C39 C42 C89 104.59(15)
C31 C47 H47 120.0
C31 C47 C73 119.95(16)
C73 C47 H47 120.0
C17 C49 P4 120.40(14)
C17 C49 C64 120.06(17)
C64 C49 P4 119.36(14)
C73 C56 H56 120.2
C85 C56 H56 120.2
C85 C56 C73 119.55(17)
O14 C57 C19 129.29(17)
O14 C57 C38 126.24(16)
C19 C57 C38 104.43(15)
C32 C58 H58 120.3
C100 C58 C32 119.46(17)
C100 C58 H58 120.3
O11 C61 C21 125.91(17)
O11 C61 C71 125.22(17)
C21 C61 C71 108.88(15)
C16 C63 H63 120.2
C65 C63 C16 119.57(18)
C65 C63 H63 120.2
C49 C64 H64 120.3
C102 C64 C49 119.4(2)
C102 C64 H64 120.3
C63 C65 H65 119.7
C63 C65 C77 120.50(19)
C77 C65 H65 119.7
O1 C70 C18 119.80(15)
O1 C70 C71 129.12(16)
C18 C70 C71 111.06(15)
O9 C71 C61 126.60(16)
O9 C71 C70 128.73(17)
C70 C71 C61 104.66(15)
C20 C72 H72 119.8
C77 C72 C20 120.44(19)
C77 C72 H72 119.8
C47 C73 P4 119.06(13)
C56 C73 P4 120.88(13)
C56 C73 C47 120.00(16)
C65 C77 H77 120.0
C72 C77 C65 119.96(18)
C72 C77 H77 120.0
C24 C83 H83 119.9
C24 C83 C105 120.11(18)
C105 C83 H83 119.9
C35 C85 C56 120.23(17)
C35 C85 H85 119.9
C56 C85 H85 119.9
O8 C89 C28 125.47(17)
O8 C89 C42 125.96(17)
C42 C89 C28 108.56(15)
C94 C91 H91 119.9
C94 C91 C102 120.17(18)
C102 C91 H91 119.9
C17 C94 H94 119.7
C91 C94 C17 120.6(2)
C91 C94 H94 119.7
C58 C100 H100 120.0
C105 C100 C58 119.91(18)
C105 C100 H100 120.0
C64 C102 H102 119.8
C91 C102 C64 120.3(2)
C91 C102 H102 119.8
C83 C105 H105 119.7
C100 C105 C83 120.53(18)
C100 C105 H105 119.7
C22 P2 C29 109.89(8)
C30 P2 C22 109.71(8)
C30 P2 C29 108.21(8)
C30 P2 C46 111.95(8)
C46 P2 C22 106.90(8)
C46 P2 C29 110.17(8)
C37 C22 P2 121.67(14)
C37 C22 C66 120.03(17)
C66 C22 P2 118.29(14)
C51 C29 P2 121.56(14)
C51 C29 C67 120.02(17)
C67 C29 P2 118.42(14)
C59 C30 P2 121.98(14)
C60 C30 P2 117.81(13)
C60 C30 C59 120.18(16)
C22 C37 H37 120.2
C41 C37 C22 119.59(17)
C41 C37 H37 120.2
C37 C41 H41 119.9
C44 C41 C37 120.27(18)
C44 C41 H41 119.9
C60 C43 H43 120.0
C60 C43 C79 119.92(18)
C79 C43 H43 120.0
C41 C44 H44 119.8
C41 C44 C87 120.43(18)
C87 C44 H44 119.8
C52 C46 P2 118.53(14)
C90 C46 P2 121.13(14)
C90 C46 C52 120.24(17)
C29 C51 H51 120.2
C97 C51 C29 119.69(18)
C97 C51 H51 120.2
C46 C52 H52 120.1
C86 C52 C46 119.71(17)
C86 C52 H52 120.1
C30 C59 H59 120.4
C62 C59 C30 119.29(18)
C62 C59 H59 120.4
C30 C60 H60 120.0
C43 C60 C30 119.97(17)
C43 C60 H60 120.0
C59 C62 H62 119.8
C79 C62 C59 120.42(17)
C79 C62 H62 119.8
C22 C66 H66 120.1
C87 C66 C22 119.85(18)
C87 C66 H66 120.1
C29 C67 H67 120.2
C103 C67 C29 119.58(18)
C103 C67 H67 120.2
C43 C79 H79 119.9
C62 C79 C43 120.21(17)
C62 C79 H79 119.9
C52 C86 H86 120.1
C104 C86 C52 119.74(18)
C104 C86 H86 120.1
C44 C87 C66 119.78(18)
C44 C87 H87 120.1
C66 C87 H87 120.1
C46 C90 H90 120.3
C46 C90 C99 119.43(18)
C99 C90 H90 120.3
C97 C95 H95 119.9
C97 C95 C103 120.10(19)
C103 C95 H95 119.9
C51 C97 H97 119.8
C95 C97 C51 120.33(18)
C95 C97 H97 119.8
C90 C99 H99 119.8
C104 C99 C90 120.35(18)
C104 C99 H99 119.8
C67 C103 C95 120.3(2)
C67 C103 H103 119.9
C95 C103 H103 119.9
C86 C104 H104 119.7
C99 C104 C86 120.52(18)
C99 C104 H104 119.7
C33 P3 C34 110.71(8)
C33 P3 C48 108.74(8)
C33 P3 C76 112.17(8)
C34 P3 C48 108.65(8)
C34 P3 C76 105.66(8)
C76 P3 C48 110.84(8)
C84 C23 H23 119.9
C84 C23 C88 120.13(18)
C88 C23 H23 119.9
C34 C25 H25 120.2
C45 C25 H25 120.2
C45 C25 C34 119.53(17)
C78 C33 P3 120.56(14)
C82 C33 P3 119.63(14)
C82 C33 C78 119.76(17)
C25 C34 P3 121.76(14)
C25 C34 C84 120.47(16)
C84 C34 P3 117.70(13)
C25 C45 H45 120.0
C88 C45 C25 120.04(17)
C88 C45 H45 120.0
C53 C48 P3 120.18(14)
C53 C48 C68 119.86(17)
C68 C48 P3 119.92(14)
C68 C50 H50 120.0
C68 C50 C92 120.09(18)
C92 C50 H50 120.0
C48 C53 H53 120.1
C48 C53 C101 119.76(18)
C101 C53 H53 120.1
C74 C54 H54 119.8
C93 C54 H54 119.8
C93 C54 C74 120.47(18)
C48 C68 H68 120.1
C50 C68 C48 119.76(17)
C50 C68 H68 120.1
C80 C69 H69 120.1
C80 C69 C93 119.72(18)
C93 C69 H69 120.1
C54 C74 H74 120.3
C54 C74 C76 119.48(18)
C76 C74 H74 120.3
C78 C75 H75 119.8
C78 C75 C81 120.36(18)
C81 C75 H75 119.8
C74 C76 P3 124.56(14)
C74 C76 C80 119.82(17)
C80 C76 P3 115.62(13)
C33 C78 H78 120.1
C75 C78 C33 119.70(18)
C75 C78 H78 120.1
C69 C80 C76 120.15(17)
C69 C80 H80 119.9
C76 C80 H80 119.9
C75 C81 H81 120.0
C96 C81 C75 119.95(18)
C96 C81 H81 120.0
C33 C82 H82 120.1
C96 C82 C33 119.83(17)
C96 C82 H82 120.1
C23 C84 C34 119.39(17)
C23 C84 H84 120.3
C34 C84 H84 120.3
C23 C88 H88 119.8
C45 C88 C23 120.43(18)
C45 C88 H88 119.8
C50 C92 H92 119.8
C101 C92 C50 120.35(18)
C101 C92 H92 119.8
C54 C93 C69 120.34(18)
C54 C93 H93 119.8
C69 C93 H93 119.8
C81 C96 C82 120.36(18)
C81 C96 H96 119.8
C82 C96 H96 119.8
C53 C101 H101 119.9
C92 C101 C53 120.17(19)
C92 C101 H101 119.9
C4 O16 H16 109.5
H1AA C1 H1AB 109.5
H1AA C1 H1AC 109.5
H1AB C1 H1AC 109.5
H1BD C1 H1BE 109.5
H1BD C1 H1BF 109.5
H1BE C1 H1BF 109.5
O17 C1 H1AA 109.5
O17 C1 H1AB 109.5
O17 C1 H1AC 109.5
O18 C1 H1BD 109.5
O18 C1 H1BE 109.5
O18 C1 H1BF 109.5
C1 O17 H17A 109.5
O16 C4 H4A 109.5
O16 C4 H4B 109.5
O16 C4 H4C 109.5
H4A C4 H4B 109.5
H4A C4 H4C 109.5
H4B C4 H4C 109.5
C1 O18 H18 109.5

loop_
_geom_bond_atom_site_label_1
_geom_bond_atom_site_label_2
_geom_bond_distance
Ga1 O1 2.0017(12)
Ga1 O2 1.9938(12)
Ga1 O3 2.0076(13)
Ga1 O4 1.9875(12)
Ga1 O5 2.0231(12)
Ga1 O12 1.9849(12)
P4 C16 1.7968(18)
P4 C32 1.7951(18)
P4 C49 1.7980(18)
P4 C73 1.7955(17)
O1 C70 1.278(2)
O2 C19 1.292(2)
O3 C36 1.288(2)
O4 C39 1.285(2)
O5 C18 1.280(2)
O6 C42 1.227(2)
O7 C28 1.231(2)
O8 C89 1.223(2)
O9 C71 1.229(2)
O10 C21 1.235(2)
O11 C61 1.228(2)
O12 C27 1.288(2)
O13 C40 1.226(2)
O14 C57 1.226(2)
O15 C38 1.219(2)
C16 C20 1.402(3)
C16 C63 1.396(3)
C17 H17 0.9500
C17 C49 1.394(3)
C17 C94 1.391(3)
C18 C21 1.453(2)
C18 C70 1.423(3)
C19 C27 1.409(2)
C19 C57 1.453(2)
C20 H20 0.9500
C20 C72 1.384(3)
C21 C61 1.494(3)
C24 H24 0.9500
C24 C32 1.397(3)
C24 C83 1.382(3)
C27 C40 1.456(2)
C28 C36 1.454(3)
C28 C89 1.509(3)
C31 H31 0.9500
C31 C35 1.386(3)
C31 C47 1.390(3)
C32 C58 1.397(3)
C35 H35 0.9500
C35 C85 1.389(3)
C36 C39 1.414(3)
C38 C40 1.514(3)
C38 C57 1.510(3)
C39 C42 1.456(3)
C42 C89 1.508(3)
C47 H47 0.9500
C47 C73 1.397(2)
C49 C64 1.401(3)
C56 H56 0.9500
C56 C73 1.396(3)
C56 C85 1.391(3)
C58 H58 0.9500
C58 C100 1.394(3)
C61 C71 1.498(3)
C63 H63 0.9500
C63 C65 1.384(3)
C64 H64 0.9500
C64 C102 1.388(3)
C65 H65 0.9500
C65 C77 1.390(3)
C70 C71 1.454(2)
C72 H72 0.9500
C72 C77 1.380(3)
C77 H77 0.9500
C83 H83 0.9500
C83 C105 1.391(3)
C85 H85 0.9500
C91 H91 0.9500
C91 C94 1.377(3)
C91 C102 1.386(3)
C94 H94 0.9500
C100 H100 0.9500
C100 C105 1.385(3)
C102 H102 0.9500
C105 H105 0.9500
P2 C22 1.7962(18)
P2 C29 1.8008(18)
P2 C30 1.7924(17)
P2 C46 1.7952(18)
C22 C37 1.390(3)
C22 C66 1.395(3)
C29 C51 1.393(3)
C29 C67 1.395(3)
C30 C59 1.396(3)
C30 C60 1.393(3)
C37 H37 0.9500
C37 C41 1.390(3)
C41 H41 0.9500
C41 C44 1.381(3)
C43 H43 0.9500
C43 C60 1.385(3)
C43 C79 1.390(3)
C44 H44 0.9500
C44 C87 1.385(3)
C46 C52 1.401(3)
C46 C90 1.387(3)
C51 H51 0.9500
C51 C97 1.392(3)
C52 H52 0.9500
C52 C86 1.387(3)
C59 H59 0.9500
C59 C62 1.390(3)
C60 H60 0.9500
C62 H62 0.9500
C62 C79 1.384(3)
C66 H66 0.9500
C66 C87 1.390(3)
C67 H67 0.9500
C67 C103 1.388(3)
C79 H79 0.9500
C86 H86 0.9500
C86 C104 1.387(3)
C87 H87 0.9500
C90 H90 0.9500
C90 C99 1.391(3)
C95 H95 0.9500
C95 C97 1.377(3)
C95 C103 1.389(3)
C97 H97 0.9500
C99 H99 0.9500
C99 C104 1.380(3)
C103 H103 0.9500
C104 H104 0.9500
P3 C33 1.7951(18)
P3 C34 1.7986(18)
P3 C48 1.8056(18)
P3 C76 1.7997(18)
C23 H23 0.9500
C23 C84 1.385(3)
C23 C88 1.394(3)
C25 H25 0.9500
C25 C34 1.396(3)
C25 C45 1.390(3)
C33 C78 1.401(3)
C33 C82 1.390(3)
C34 C84 1.396(3)
C45 H45 0.9500
C45 C88 1.383(3)
C48 C53 1.391(3)
C48 C68 1.403(3)
C50 H50 0.9500
C50 C68 1.386(3)
C50 C92 1.386(3)
C53 H53 0.9500
C53 C101 1.392(3)
C54 H54 0.9500
C54 C74 1.389(3)
C54 C93 1.379(3)
C68 H68 0.9500
C69 H69 0.9500
C69 C80 1.383(3)
C69 C93 1.387(3)
C74 H74 0.9500
C74 C76 1.391(3)
C75 H75 0.9500
C75 C78 1.385(3)
C75 C81 1.386(3)
C76 C80 1.398(3)
C78 H78 0.9500
C80 H80 0.9500
C81 H81 0.9500
C81 C96 1.383(3)
C82 H82 0.9500
C82 C96 1.389(3)
C84 H84 0.9500
C88 H88 0.9500
C92 H92 0.9500
C92 C101 1.384(3)
C93 H93 0.9500
C96 H96 0.9500
C101 H101 0.9500
O16 H16 0.8400
O16 C4 1.406(3)
C1 H1AA 0.9800
C1 H1AB 0.9800
C1 H1AC 0.9800
C1 H1BD 0.9800
C1 H1BE 0.9800
C1 H1BF 0.9800
C1 O17 1.407(4)
C1 O18 1.377(4)
O17 H17A 0.8400
C4 H4A 0.9800
C4 H4B 0.9800
C4 H4C 0.9800
O18 H18 0.8400

loop_
_geom_torsion_atom_site_label_1
_geom_torsion_atom_site_label_2
_geom_torsion_atom_site_label_3
_geom_torsion_atom_site_label_4
_geom_torsion
Ga1 O1 C70 C18 -0.86(19)
Ga1 O1 C70 C71 177.52(15)
Ga1 O2 C19 C27 -4.52(18)
Ga1 O2 C19 C57 171.94(15)
Ga1 O3 C36 C28 -178.18(15)
Ga1 O3 C36 C39 1.71(18)
Ga1 O4 C39 C36 -0.97(18)
Ga1 O4 C39 C42 178.97(15)
Ga1 O5 C18 C21 177.80(15)
Ga1 O5 C18 C70 -1.42(18)
Ga1 O12 C27 C19 -0.36(18)
Ga1 O12 C27 C40 177.95(15)
P4 C16 C20 C72 172.64(15)
P4 C16 C63 C65 -172.18(14)
P4 C32 C58 C100 -178.41(15)
P4 C49 C64 C102 173.92(15)
O1 C70 C71 O9 -2.6(3)
O1 C70 C71 C61 178.74(17)
O2 C19 C27 O12 3.6(2)
O2 C19 C27 C40 -175.01(15)
O2 C19 C57 O14 -1.5(3)
O2 C19 C57 C38 -179.29(17)
O3 C36 C39 O4 -0.6(2)
O3 C36 C39 C42 179.49(15)
O4 C39 C42 O6 -0.5(3)
O4 C39 C42 C89 179.67(16)
O5 C18 C21 O10 -1.8(3)
O5 C18 C21 C61 177.83(17)
O5 C18 C70 O1 1.7(2)
O5 C18 C70 C71 -176.98(15)
O6 C42 C89 O8 1.8(3)
O6 C42 C89 C28 -178.65(17)
O7 C28 C36 O3 1.3(3)
O7 C28 C36 C39 -178.65(18)
O7 C28 C89 O8 -2.1(3)
O7 C28 C89 C42 178.42(17)
O10 C21 C61 O11 1.1(3)
O10 C21 C61 C71 -179.22(17)
O11 C61 C71 O9 1.9(3)
O11 C61 C71 C70 -179.39(17)
O12 C27 C40 O13 -7.3(3)
O12 C27 C40 C38 172.03(17)
O15 C38 C40 O13 9.6(3)
O15 C38 C40 C27 -169.80(19)
O15 C38 C57 O14 -3.7(3)
O15 C38 C57 C19 174.18(19)
C16 P4 C32 C24 50.56(16)
C16 P4 C32 C58 -130.53(15)
C16 P4 C49 C17 -145.81(14)
C16 P4 C49 C64 39.05(17)
C16 P4 C73 C47 70.36(15)
C16 P4 C73 C56 -106.56(15)
C16 C20 C72 C77 -0.1(3)
C16 C63 C65 C77 -0.6(3)
C17 C49 C64 C102 -1.2(3)
C18 C21 C61 O11 -178.53(17)
C18 C21 C61 C71 1.16(19)
C18 C70 C71 O9 175.90(18)
C18 C70 C71 C61 -2.76(19)
C19 C27 C40 O13 171.11(18)
C19 C27 C40 C38 -9.52(19)
C20 C16 C63 C65 2.1(3)
C20 C72 C77 C65 1.6(3)
C21 C18 C70 O1 -177.69(15)
C21 C18 C70 C71 3.7(2)
C21 C61 C71 O9 -177.79(17)
C21 C61 C71 C70 0.91(18)
C24 C32 C58 C100 0.5(3)
C24 C83 C105 C100 0.4(3)
C27 C19 C57 O14 175.21(18)
C27 C19 C57 C38 -2.60(19)
C28 C36 C39 O4 179.35(15)
C28 C36 C39 C42 -0.6(2)
C31 C35 C85 C56 1.4(3)
C31 C47 C73 P4 -176.00(13)
C31 C47 C73 C56 1.0(3)
C32 P4 C16 C20 38.51(16)
C32 P4 C16 C63 -147.14(14)
C32 P4 C49 C17 95.80(15)
C32 P4 C49 C64 -79.34(16)
C32 P4 C73 C47 -169.11(13)
C32 P4 C73 C56 13.97(17)
C32 C24 C83 C105 -0.3(3)
C32 C58 C100 C105 -0.4(3)
C35 C31 C47 C73 0.7(3)
C36 C28 C89 O8 177.97(16)
C36 C28 C89 C42 -1.53(18)
C36 C39 C42 O6 179.45(17)
C36 C39 C42 C89 -0.39(19)
C39 C42 C89 O8 -178.31(17)
C39 C42 C89 C28 1.19(18)
C40 C38 C57 O14 178.72(17)
C40 C38 C57 C19 -3.38(19)
C47 C31 C35 C85 -1.9(3)
C49 P4 C16 C20 -79.94(15)
C49 P4 C16 C63 94.40(15)
C49 P4 C32 C24 168.90(14)
C49 P4 C32 C58 -12.19(17)
C49 P4 C73 C47 -49.26(16)
C49 P4 C73 C56 133.82(15)
C49 C17 C94 C91 0.6(3)
C49 C64 C102 C91 0.6(3)
C57 C19 C27 O12 -173.46(15)
C57 C19 C27 C40 7.9(2)
C57 C38 C40 O13 -172.85(18)
C57 C38 C40 C27 7.77(19)
C58 C100 C105 C83 0.0(3)
C63 C16 C20 C72 -1.8(3)
C63 C65 C77 C72 -1.2(3)
C70 C18 C21 O10 177.52(18)
C70 C18 C21 C61 -2.89(19)
C73 P4 C16 C20 160.09(14)
C73 P4 C16 C63 -25.57(17)
C73 P4 C32 C24 -71.02(16)
C73 P4 C32 C58 107.89(15)
C73 P4 C49 C17 -25.06(17)
C73 P4 C49 C64 159.81(15)
C73 C56 C85 C35 0.3(3)
C83 C24 C32 P4 178.76(14)
C83 C24 C32 C58 -0.1(3)
C85 C56 C73 P4 175.41(14)
C85 C56 C73 C47 -1.5(3)
C89 C28 C36 O3 -178.79(17)
C89 C28 C36 C39 1.31(19)
C94 C17 C49 P4 -174.45(14)
C94 C17 C49 C64 0.7(3)
C94 C91 C102 C64 0.7(3)
C102 C91 C94 C17 -1.3(3)
P2 C22 C37 C41 -179.74(14)
P2 C22 C66 C87 177.75(15)
P2 C29 C51 C97 178.58(15)
P2 C29 C67 C103 -177.86(17)
P2 C30 C59 C62 178.48(14)
P2 C30 C60 C43 -178.51(14)
P2 C46 C52 C86 -176.76(14)
P2 C46 C90 C99 175.78(14)
C22 P2 C29 C51 12.28(18)
C22 P2 C29 C67 -168.76(15)
C22 P2 C30 C59 -108.40(16)
C22 P2 C30 C60 69.53(16)
C22 P2 C46 C52 50.18(16)
C22 P2 C46 C90 -126.15(15)
C22 C37 C41 C44 1.9(3)
C22 C66 C87 C44 2.1(3)
C29 P2 C22 C37 112.26(15)
C29 P2 C22 C66 -67.10(16)
C29 P2 C30 C59 131.71(15)
C29 P2 C30 C60 -50.36(16)
C29 P2 C46 C52 169.55(14)
C29 P2 C46 C90 -6.78(17)
C29 C51 C97 C95 -0.4(3)
C29 C67 C103 C95 -1.1(3)
C30 P2 C22 C37 -6.60(18)
C30 P2 C22 C66 174.05(14)
C30 P2 C29 C51 132.05(15)
C30 P2 C29 C67 -48.99(17)
C30 P2 C46 C52 -69.99(16)
C30 P2 C46 C90 113.68(15)
C30 C59 C62 C79 -0.2(3)
C37 C22 C66 C87 -1.6(3)
C37 C41 C44 C87 -1.4(3)
C41 C44 C87 C66 -0.6(3)
C46 P2 C22 C37 -128.19(15)
C46 P2 C22 C66 52.46(17)
C46 P2 C29 C51 -105.26(16)
C46 P2 C29 C67 73.70(17)
C46 P2 C30 C59 10.11(18)
C46 P2 C30 C60 -171.96(14)
C46 C52 C86 C104 1.1(3)
C46 C90 C99 C104 0.7(3)
C51 C29 C67 C103 1.1(3)
C52 C46 C90 C99 -0.5(3)
C52 C86 C104 C99 -0.9(3)
C59 C30 C60 C43 -0.5(3)
C59 C62 C79 C43 -0.4(3)
C60 C30 C59 C62 0.6(3)
C60 C43 C79 C62 0.4(3)
C66 C22 C37 C41 -0.4(3)
C67 C29 C51 C97 -0.4(3)
C79 C43 C60 C30 0.0(3)
C90 C46 C52 C86 -0.4(3)
C90 C99 C104 C86 0.0(3)
C97 C95 C103 C67 0.3(4)
C103 C95 C97 C51 0.5(3)
P3 C33 C78 C75 -178.23(15)
P3 C33 C82 C96 176.37(14)
P3 C34 C84 C23 177.06(14)
P3 C48 C53 C101 177.69(16)
P3 C48 C68 C50 -177.10(14)
P3 C76 C80 C69 -179.06(14)
C25 C34 C84 C23 -0.1(3)
C25 C45 C88 C23 0.9(3)
C33 P3 C34 C25 -114.12(15)
C33 P3 C34 C84 68.78(15)
C33 P3 C48 C53 2.14(17)
C33 P3 C48 C68 179.82(14)
C33 P3 C76 C74 13.35(18)
C33 P3 C76 C80 -165.66(13)
C33 C82 C96 C81 1.7(3)
C34 P3 C33 C78 -174.93(14)
C34 P3 C33 C82 7.82(17)
C34 P3 C48 C53 -118.43(15)
C34 P3 C48 C68 59.25(16)
C34 P3 C76 C74 134.06(16)
C34 P3 C76 C80 -44.95(16)
C34 C25 C45 C88 -0.2(3)
C45 C25 C34 P3 -177.19(13)
C45 C25 C34 C84 -0.2(3)
C48 P3 C33 C78 65.79(17)
C48 P3 C33 C82 -111.47(15)
C48 P3 C34 C25 5.23(17)
C48 P3 C34 C84 -171.88(13)
C48 P3 C76 C74 -108.42(16)
C48 P3 C76 C80 72.57(16)
C48 C53 C101 C92 -0.6(3)
C50 C92 C101 C53 0.6(3)
C53 C48 C68 C50 0.6(3)
C54 C74 C76 P3 179.66(14)
C54 C74 C76 C80 -1.4(3)
C68 C48 C53 C101 0.0(3)
C68 C50 C92 C101 0.0(3)
C74 C54 C93 C69 0.7(3)
C74 C76 C80 C69 1.9(3)
C75 C81 C96 C82 -0.6(3)
C76 P3 C33 C78 -57.17(17)
C76 P3 C33 C82 125.58(15)
C76 P3 C34 C25 124.21(15)
C76 P3 C34 C84 -52.89(15)
C76 P3 C48 C53 125.89(15)
C76 P3 C48 C68 -56.43(16)
C78 C33 C82 C96 -0.9(3)
C78 C75 C81 C96 -1.3(3)
C80 C69 C93 C54 -0.2(3)
C81 C75 C78 C33 2.1(3)
C82 C33 C78 C75 -1.0(3)
C84 C23 C88 C45 -1.2(3)
C88 C23 C84 C34 0.7(3)
C92 C50 C68 C48 -0.6(3)
C93 C54 C74 C76 0.1(3)
C93 C69 C80 C76 -1.1(3)
